data_4501106
loop_
_publ_author_name
'Liu, Yu'
'Pan, Mei'
'Li, Kang'
'Yan, Cheng'
'Shen, Yong'
'Zhao, Cun-Yuan'
'Wang, Wei'
'Su, Cheng-Yong'

_publ_section_title
;
 Metal-Directed Assembly of Hexameric Ring, Dimeric Ring and 1D Chain from
 a Branched Tripodal Ligand
;
_journal_issue 11
_journal_name_full 'Crystal Growth &amp; Design'
_journal_page_first 4876
_journal_paper_doi 10.1021/cg200701j
_journal_volume 11
_journal_year 2011
_chemical_formula_sum 'C56 H64 B2 F8 N14 Ni2 O10'
_chemical_formula_weight 1384.25
_chemical_name_systematic
;
 ?
;
_space_group_IT_number 14
_symmetry_cell_setting monoclinic
_symmetry_space_group_name_Hall '-P 2yn'
_symmetry_space_group_name_H-M 'P 1 21/n 1'
_atom_sites_solution_hydrogens geom
_atom_sites_solution_primary direct
_atom_sites_solution_secondary difmap
_audit_creation_method SHELXL-97
_cell_angle_alpha 90.00
_cell_angle_beta 93.415(2)
_cell_angle_gamma 90.00
_cell_formula_units_Z 2
_cell_length_a 12.7327(2)
_cell_length_b 18.3419(3)
_cell_length_c 13.1949(3)
_cell_measurement_reflns_used 8285
_cell_measurement_temperature 150(2)
_cell_measurement_theta_max 30.0605
_cell_measurement_theta_min 3.0920
_cell_volume 3076.09(10)
_computing_cell_refinement
;
CrysAlisPro, Oxford Diffraction Ltd.,
Version 1.171.33.52 (release 06-11-2009 CrysAlis171 .NET)
(compiled Nov  6 2009,16:24:50)
;
_computing_data_collection
;
CrysAlisPro, Oxford Diffraction Ltd.,
Version 1.171.33.52 (release 06-11-2009 CrysAlis171 .NET)
(compiled Nov  6 2009,16:24:50)
;
_computing_data_reduction
;
CrysAlisPro, Oxford Diffraction Ltd.,
Version 1.171.33.52 (release 06-11-2009 CrysAlis171 .NET)
(compiled Nov  6 2009,16:24:50)
;
_computing_structure_refinement 'SHELXL-97 (Sheldrick, 1997)'
_computing_structure_solution 'SHELXS-97 (Sheldrick, 1990)'
_diffrn_ambient_temperature 150(2)
_diffrn_detector_area_resol_mean 16.0855
_diffrn_measured_fraction_theta_full 0.993
_diffrn_measured_fraction_theta_max 0.993
_diffrn_measurement_device_type 'Xcalibur, Sapphire3, Gemini ultra, CCD area'
_diffrn_measurement_method '\w scans'
_diffrn_radiation_monochromator graphite
_diffrn_radiation_source 'fine-focus sealed tube'
_diffrn_radiation_type MoK\a
_diffrn_radiation_wavelength 0.71073
_diffrn_reflns_av_R_equivalents 0.0377
_diffrn_reflns_av_sigmaI/netI 0.0421
_diffrn_reflns_limit_h_max 16
_diffrn_reflns_limit_h_min -12
_diffrn_reflns_limit_k_max 23
_diffrn_reflns_limit_k_min -23
_diffrn_reflns_limit_l_max 12
_diffrn_reflns_limit_l_min -17
_diffrn_reflns_number 21320
_diffrn_reflns_theta_full 27.50
_diffrn_reflns_theta_max 27.50
_diffrn_reflns_theta_min 3.10
_exptl_absorpt_coefficient_mu 0.705
_exptl_absorpt_correction_T_max 0.7656
_exptl_absorpt_correction_T_min 0.6769
_exptl_absorpt_correction_type multi-scan
_exptl_absorpt_process_details
;
CrysAlisPro, Oxford Diffraction Ltd.,
Version 1.171.34.44 (release 25-10-2010 CrysAlis171 .NET)
(compiled Oct 25 2010,18:11:34)
Empirical absorption correction using spherical harmonics,
 implemented in SCALE3 ABSPACK scaling algorithm.
;
_exptl_crystal_colour blue
_exptl_crystal_density_diffrn 1.494
_exptl_crystal_density_method 'not measured'
_exptl_crystal_description block
_exptl_crystal_F_000 1432
_exptl_crystal_size_max 0.60
_exptl_crystal_size_mid 0.60
_exptl_crystal_size_min 0.40
_refine_diff_density_max 0.690
_refine_diff_density_min -0.368
_refine_diff_density_rms 0.059
_refine_ls_extinction_method none
_refine_ls_goodness_of_fit_ref 1.050
_refine_ls_hydrogen_treatment mixed
_refine_ls_matrix_type full
_refine_ls_number_parameters 454
_refine_ls_number_reflns 7010
_refine_ls_number_restraints 0
_refine_ls_restrained_S_all 1.050
_refine_ls_R_factor_all 0.0585
_refine_ls_R_factor_gt 0.0452
_refine_ls_shift/su_max 0.001
_refine_ls_shift/su_mean 0.000
_refine_ls_structure_factor_coef Fsqd
_refine_ls_weighting_details 'calc w=1/[\s^2^(Fo^2^)+(0.0462P)^2^+1.9781P] where P=(Fo^2^+2Fc^2^)/3'
_refine_ls_weighting_scheme calc
_refine_ls_wR_factor_gt 0.1025
_refine_ls_wR_factor_ref 0.1090
_reflns_number_gt 5802
_reflns_number_total 7010
_reflns_threshold_expression >2sigma(I)
_cod_data_source_file cg200701j_si_002.cif
_cod_data_source_block Ni-BF4
_cod_depositor_comments
;
The following automatic conversions were performed:

'_symmetry_cell_setting' value 'Monoclinic' changed to 'monoclinic'
according to /home/saulius/struct/CIF-dictionaries/cif_core.dic
dictionary named 'cif_core.dic' version 2.4.1 from 2010-06-29.

Automatic conversion script
Id: cif_fix_values 1715 2011-07-08 13:25:40Z adriana 
;
_cod_original_sg_symbol_H-M 'P2(1)/n  '
_cod_database_code 4501106

loop_
_symmetry_equiv_pos_as_xyz
'x, y, z'
'-x+1/2, y+1/2, -z+1/2'
'-x, -y, -z'
'x-1/2, -y-1/2, z-1/2'

loop_
_atom_site_label
_atom_site_type_symbol
_atom_site_fract_x
_atom_site_fract_y
_atom_site_fract_z
_atom_site_U_iso_or_equiv
_atom_site_adp_type
_atom_site_occupancy
_atom_site_symmetry_multiplicity
_atom_site_calc_flag
_atom_site_refinement_flags
_atom_site_disorder_assembly
_atom_site_disorder_group
Ni1 Ni 0.86636(2) 0.379518(14) 0.85162(2) 0.01908(9) Uani 1 1 d . . .
N1 N 0.77374(14) 0.43155(10) 0.96523(14) 0.0227(4) Uani 1 1 d . . .
N2 N 0.80881(15) 0.28820(10) 0.92386(15) 0.0233(4) Uani 1 1 d . . .
N3 N 0.74425(17) 0.24754(11) 1.06647(17) 0.0309(5) Uani 1 1 d . . .
H3A H 0.7203 0.2481 1.1277 0.037 Uiso 1 1 calc R . .
N4 N 0.73048(15) 0.39299(10) 0.76311(15) 0.0221(4) Uani 1 1 d . . .
N5 N 0.56490(15) 0.43110(11) 0.75336(17) 0.0315(5) Uani 1 1 d . . .
H5B H 0.5050 0.4489 0.7724 0.038 Uiso 1 1 calc R . .
N6 N 0.90595(15) 0.48712(10) 0.82643(14) 0.0216(4) Uani 1 1 d . . .
N7 N 0.88332(15) 0.60316(10) 0.87092(15) 0.0232(4) Uani 1 1 d . . .
C1 C 0.7826(2) 0.38180(12) 1.05405(18) 0.0275(5) Uani 1 1 d . . .
H1A H 0.7240 0.3906 1.0986 0.033 Uiso 1 1 calc R . .
H1B H 0.8498 0.3903 1.0939 0.033 Uiso 1 1 calc R . .
C2 C 0.77818(19) 0.30528(12) 1.01473(19) 0.0261(5) Uani 1 1 d . . .
C3 C 0.79469(17) 0.21297(12) 0.91567(18) 0.0249(5) Uani 1 1 d . . .
C4 C 0.81418(19) 0.16485(13) 0.8375(2) 0.0302(5) Uani 1 1 d . . .
H4A H 0.8413 0.1814 0.7760 0.036 Uiso 1 1 calc R . .
C5 C 0.7926(2) 0.09201(14) 0.8527(2) 0.0349(6) Uani 1 1 d . . .
H5A H 0.8063 0.0580 0.8009 0.042 Uiso 1 1 calc R . .
C6 C 0.7515(2) 0.06706(13) 0.9412(2) 0.0375(6) Uani 1 1 d . . .
H6A H 0.7372 0.0165 0.9482 0.045 Uiso 1 1 calc R . .
C7 C 0.7307(2) 0.11379(14) 1.0193(2) 0.0358(6) Uani 1 1 d . . .
H7A H 0.7019 0.0968 1.0798 0.043 Uiso 1 1 calc R . .
C8 C 0.75420(19) 0.18732(13) 1.00515(19) 0.0283(5) Uani 1 1 d . . .
C9 C 0.66274(18) 0.43647(14) 0.92392(19) 0.0296(5) Uani 1 1 d . . .
H9A H 0.6354 0.4860 0.9362 0.036 Uiso 1 1 calc R . .
H9B H 0.6193 0.4013 0.9599 0.036 Uiso 1 1 calc R . .
C10 C 0.65359(17) 0.42069(12) 0.81308(19) 0.0245(5) Uani 1 1 d . . .
C11 C 0.69058(18) 0.38465(11) 0.66307(18) 0.0232(5) Uani 1 1 d . . .
C12 C 0.7382(2) 0.35941(12) 0.57761(19) 0.0275(5) Uani 1 1 d . . .
H12A H 0.8096 0.3440 0.5813 0.033 Uiso 1 1 calc R . .
C13 C 0.6776(2) 0.35759(14) 0.4871(2) 0.0363(6) Uani 1 1 d . . .
H13A H 0.7078 0.3403 0.4275 0.044 Uiso 1 1 calc R . .
C14 C 0.5726(2) 0.38074(17) 0.4815(2) 0.0474(8) Uani 1 1 d . . .
H14A H 0.5331 0.3786 0.4182 0.057 Uiso 1 1 calc R . .
C15 C 0.5255(2) 0.40655(17) 0.5654(2) 0.0447(7) Uani 1 1 d . . .
H15A H 0.4543 0.4224 0.5612 0.054 Uiso 1 1 calc R . .
C16 C 0.5861(2) 0.40845(14) 0.6564(2) 0.0316(6) Uani 1 1 d . . .
C17 C 0.8207(2) 0.50412(12) 0.98726(19) 0.0263(5) Uani 1 1 d . . .
H17A H 0.8758 0.5002 1.0432 0.032 Uiso 1 1 calc R . .
H17B H 0.7659 0.5383 1.0085 0.032 Uiso 1 1 calc R . .
C18 C 0.86780(17) 0.53199(12) 0.89321(18) 0.0225(5) Uani 1 1 d . . .
C19 C 0.95179(17) 0.53119(12) 0.75559(17) 0.0229(5) Uani 1 1 d . . .
C20 C 1.00271(19) 0.51226(14) 0.66922(19) 0.0284(5) Uani 1 1 d . . .
H20A H 1.0118 0.4627 0.6505 0.034 Uiso 1 1 calc R . .
C21 C 1.0395(2) 0.56867(15) 0.6117(2) 0.0377(6) Uani 1 1 d . . .
H21A H 1.0754 0.5576 0.5525 0.045 Uiso 1 1 calc R . .
C22 C 1.0252(2) 0.64179(16) 0.6385(2) 0.0424(7) Uani 1 1 d . . .
H22A H 1.0508 0.6790 0.5964 0.051 Uiso 1 1 calc R . .
C23 C 0.9749(2) 0.66115(14) 0.7246(2) 0.0351(6) Uani 1 1 d . . .
H23A H 0.9656 0.7107 0.7429 0.042 Uiso 1 1 calc R . .
C24 C 0.93866(18) 0.60446(12) 0.78317(18) 0.0245(5) Uani 1 1 d . . .
C25 C 0.86113(19) 0.66400(12) 0.93706(19) 0.0265(5) Uani 1 1 d . . .
H25A H 0.7863 0.6622 0.9533 0.032 Uiso 1 1 calc R . .
H25B H 0.8728 0.7103 0.9008 0.032 Uiso 1 1 calc R . .
C26 C 0.93045(17) 0.66276(12) 1.03594(18) 0.0227(5) Uani 1 1 d . . .
O1 O 1.00938(12) 0.62250(8) 1.03845(12) 0.0253(4) Uani 1 1 d . . .
O2 O 0.90272(15) 0.70225(11) 1.10640(14) 0.0403(5) Uani 1 1 d . . .
O3 O 0.95888(15) 0.33327(10) 0.74613(15) 0.0273(4) Uani 1 1 d . . .
C27 C 0.3306(3) 0.3159(2) 0.7956(3) 0.0743(11) Uani 1 1 d . . .
H27A H 0.2981 0.3642 0.7989 0.111 Uiso 1 1 calc R . .
H27B H 0.3805 0.3155 0.7419 0.111 Uiso 1 1 calc R . .
H27C H 0.3678 0.3047 0.8609 0.111 Uiso 1 1 calc R . .
C28 C 1.1956(3) 0.0224(2) 0.7702(2) 0.0579(9) Uani 1 1 d . . .
H28A H 1.2220 0.0726 0.7706 0.087 Uiso 1 1 calc R . .
H28B H 1.2521 -0.0110 0.7536 0.087 Uiso 1 1 calc R . .
H28C H 1.1715 0.0103 0.8373 0.087 Uiso 1 1 calc R . .
O4 O 0.2526(2) 0.26344(14) 0.77426(18) 0.0620(7) Uani 1 1 d . . .
H4 H 0.1994 0.2734 0.8063 0.093 Uiso 1 1 calc R . .
O5 O 1.11059(17) 0.01568(13) 0.69643(19) 0.0571(6) Uani 1 1 d . . .
H5 H 1.0806 0.0562 0.6883 0.086 Uiso 1 1 calc R . .
B1 B 0.9640(3) 0.16872(17) 0.5845(3) 0.0380(7) Uani 1 1 d . A 1
F1 F 1.04302(15) 0.16169(11) 0.66104(16) 0.0647(6) Uani 1 1 d . A 1
F2 F 0.9162(7) 0.1061(5) 0.5667(9) 0.087(2) Uani 0.70 1 d P A 1
F3 F 1.0136(5) 0.1910(4) 0.4978(6) 0.0574(13) Uani 0.70 1 d P A 1
F4 F 0.8954(5) 0.2244(4) 0.6093(5) 0.0353(13) Uani 0.70 1 d P A 1
F2' F 0.8923(13) 0.1056(13) 0.6020(18) 0.079(6) Uani 0.30 1 d P B 2
F3' F 0.9877(16) 0.1627(10) 0.4951(17) 0.115(7) Uani 0.30 1 d P C 2
F4' F 0.9019(18) 0.2239(13) 0.6052(18) 0.089(7) Uani 0.30 1 d P D 2
H1 H 0.941(3) 0.3006(19) 0.711(3) 0.052(11) Uiso 1 1 d . . .
H2 H 1.002(3) 0.3192(19) 0.785(3) 0.055(11) Uiso 1 1 d . . .

loop_
_atom_site_aniso_label
_atom_site_aniso_U_11
_atom_site_aniso_U_22
_atom_site_aniso_U_33
_atom_site_aniso_U_23
_atom_site_aniso_U_13
_atom_site_aniso_U_12
Ni1 0.01980(15) 0.01744(14) 0.02011(16) -0.00269(11) 0.00219(10) 0.00236(11)
N1 0.0244(10) 0.0199(9) 0.0241(10) -0.0018(8) 0.0038(8) 0.0015(7)
N2 0.0274(10) 0.0197(9) 0.0231(10) -0.0019(8) 0.0038(8) 0.0026(8)
N3 0.0377(12) 0.0262(10) 0.0298(12) 0.0051(9) 0.0111(9) 0.0019(9)
N4 0.0230(10) 0.0177(9) 0.0255(10) -0.0002(7) 0.0024(8) 0.0010(7)
N5 0.0185(10) 0.0361(11) 0.0398(13) -0.0007(10) 0.0016(9) 0.0031(8)
N6 0.0229(10) 0.0199(9) 0.0222(10) -0.0021(8) 0.0014(8) -0.0002(7)
N7 0.0248(10) 0.0199(9) 0.0242(11) -0.0013(8) -0.0032(8) 0.0022(7)
C1 0.0371(13) 0.0222(11) 0.0241(12) -0.0004(10) 0.0087(10) 0.0046(10)
C2 0.0289(12) 0.0231(11) 0.0268(13) 0.0014(10) 0.0049(10) 0.0013(9)
C3 0.0218(11) 0.0225(11) 0.0297(13) 0.0018(10) -0.0034(9) 0.0023(9)
C4 0.0291(13) 0.0279(12) 0.0328(14) -0.0027(10) -0.0034(10) 0.0025(10)
C5 0.0339(14) 0.0254(12) 0.0439(16) -0.0082(12) -0.0106(12) 0.0031(10)
C6 0.0367(15) 0.0195(12) 0.0545(18) 0.0043(12) -0.0110(13) -0.0034(10)
C7 0.0328(14) 0.0292(13) 0.0450(16) 0.0107(12) -0.0018(12) -0.0036(10)
C8 0.0273(12) 0.0241(12) 0.0331(14) 0.0036(10) -0.0014(10) 0.0005(9)
C9 0.0244(12) 0.0323(13) 0.0326(14) -0.0015(11) 0.0061(10) 0.0057(10)
C10 0.0214(11) 0.0192(10) 0.0329(13) 0.0004(10) 0.0018(9) 0.0004(8)
C11 0.0246(11) 0.0160(10) 0.0285(13) 0.0006(9) -0.0034(9) -0.0031(8)
C12 0.0310(13) 0.0195(11) 0.0315(14) -0.0021(10) -0.0017(10) 0.0002(9)
C13 0.0444(16) 0.0324(13) 0.0311(15) -0.0048(11) -0.0064(12) -0.0010(12)
C14 0.0435(17) 0.0577(19) 0.0387(17) -0.0041(15) -0.0176(13) -0.0030(14)
C15 0.0283(14) 0.0559(18) 0.0482(19) -0.0040(15) -0.0121(13) 0.0028(13)
C16 0.0288(13) 0.0306(13) 0.0351(15) -0.0010(11) -0.0020(11) -0.0027(10)
C17 0.0337(13) 0.0200(11) 0.0258(13) -0.0062(9) 0.0073(10) 0.0011(9)
C18 0.0219(11) 0.0215(11) 0.0240(12) -0.0024(9) 0.0009(9) 0.0020(8)
C19 0.0203(11) 0.0258(11) 0.0219(12) 0.0014(9) -0.0031(9) -0.0022(9)
C20 0.0251(12) 0.0315(13) 0.0289(13) -0.0021(10) 0.0025(10) -0.0013(10)
C21 0.0373(15) 0.0438(15) 0.0330(15) 0.0022(12) 0.0093(12) -0.0043(12)
C22 0.0473(17) 0.0419(16) 0.0382(17) 0.0116(13) 0.0052(13) -0.0119(13)
C23 0.0401(15) 0.0255(12) 0.0392(16) 0.0017(11) -0.0004(12) -0.0055(11)
C24 0.0224(11) 0.0255(11) 0.0249(12) -0.0001(9) -0.0038(9) -0.0004(9)
C25 0.0280(12) 0.0195(11) 0.0313(14) -0.0039(10) -0.0036(10) 0.0062(9)
C26 0.0239(11) 0.0190(10) 0.0253(12) -0.0008(9) 0.0016(9) 0.0021(9)
O1 0.0236(8) 0.0259(8) 0.0260(9) -0.0053(7) -0.0023(7) 0.0069(7)
O2 0.0413(11) 0.0475(11) 0.0315(10) -0.0134(9) -0.0029(8) 0.0219(9)
O3 0.0274(9) 0.0282(9) 0.0263(10) -0.0072(8) 0.0013(8) 0.0050(7)
C27 0.077(3) 0.074(3) 0.070(3) -0.008(2) -0.014(2) -0.007(2)
C28 0.067(2) 0.065(2) 0.0398(18) 0.0127(16) -0.0078(16) -0.0106(18)
O4 0.0615(15) 0.0808(17) 0.0451(14) -0.0084(12) 0.0162(12) 0.0082(13)
O5 0.0413(12) 0.0622(14) 0.0670(16) 0.0232(13) -0.0017(11) -0.0105(11)
B1 0.0367(17) 0.0292(15) 0.048(2) -0.0078(14) 0.0016(14) 0.0064(13)
F1 0.0481(11) 0.0751(14) 0.0692(14) 0.0130(11) -0.0119(10) 0.0153(10)
F2 0.079(5) 0.031(2) 0.153(7) -0.021(3) 0.022(3) -0.017(3)
F3 0.0461(19) 0.076(3) 0.052(3) 0.011(2) 0.0173(16) 0.0114(19)
F4 0.031(2) 0.037(3) 0.037(3) -0.017(2) -0.0047(19) 0.010(2)
F2' 0.036(6) 0.039(5) 0.162(18) -0.037(9) 0.001(7) -0.012(4)
F3' 0.133(17) 0.146(18) 0.069(8) -0.019(12) 0.027(11) 0.081(12)
F4' 0.086(12) 0.070(12) 0.108(15) -0.039(10) -0.011(10) 0.049(9)

loop_
_atom_type_symbol
_atom_type_description
_atom_type_scat_dispersion_real
_atom_type_scat_dispersion_imag
_atom_type_scat_source
C C 0.0033 0.0016 'International Tables Vol C Tables 4.2.6.8 and 6.1.1.4'
H H 0.0000 0.0000 'International Tables Vol C Tables 4.2.6.8 and 6.1.1.4'
B B 0.0013 0.0007 'International Tables Vol C Tables 4.2.6.8 and 6.1.1.4'
N N 0.0061 0.0033 'International Tables Vol C Tables 4.2.6.8 and 6.1.1.4'
O O 0.0106 0.0060 'International Tables Vol C Tables 4.2.6.8 and 6.1.1.4'
F F 0.0171 0.0103 'International Tables Vol C Tables 4.2.6.8 and 6.1.1.4'
Ni Ni 0.3393 1.1124 'International Tables Vol C Tables 4.2.6.8 and 6.1.1.4'

loop_
_geom_angle_atom_site_label_1
_geom_angle_atom_site_label_2
_geom_angle_atom_site_label_3
_geom_angle
_geom_angle_site_symmetry_1
_geom_angle_site_symmetry_3
N4 Ni1 O3 99.35(8) . .
N4 Ni1 N6 89.94(7) . .
O3 Ni1 N6 97.46(7) . .
N4 Ni1 N2 92.85(7) . .
O3 Ni1 N2 102.08(7) . .
N6 Ni1 N2 159.53(7) . .
N4 Ni1 O1 169.25(7) . 3_767
O3 Ni1 O1 91.26(7) . 3_767
N6 Ni1 O1 86.94(7) . 3_767
N2 Ni1 O1 86.58(7) . 3_767
N4 Ni1 N1 82.29(7) . .
O3 Ni1 N1 177.62(8) . .
N6 Ni1 N1 80.78(7) . .
N2 Ni1 N1 79.51(7) . .
O1 Ni1 N1 87.05(7) 3_767 .
C17 N1 C1 112.76(19) . .
C17 N1 C9 112.42(18) . .
C1 N1 C9 110.62(18) . .
C17 N1 Ni1 107.43(13) . .
C1 N1 Ni1 104.77(13) . .
C9 N1 Ni1 108.40(14) . .
C2 N2 C3 105.2(2) . .
C2 N2 Ni1 110.85(15) . .
C3 N2 Ni1 143.87(16) . .
C2 N3 C8 106.8(2) . .
C2 N3 H3A 126.6 . .
C8 N3 H3A 126.6 . .
C10 N4 C11 106.08(19) . .
C10 N4 Ni1 112.99(16) . .
C11 N4 Ni1 140.90(16) . .
C10 N5 C16 107.1(2) . .
C10 N5 H5B 126.5 . .
C16 N5 H5B 126.5 . .
C18 N6 C19 105.81(19) . .
C18 N6 Ni1 112.64(15) . .
C19 N6 Ni1 141.14(15) . .
C18 N7 C24 106.55(19) . .
C18 N7 C25 124.9(2) . .
C24 N7 C25 127.8(2) . .
N1 C1 C2 107.67(19) . .
N1 C1 H1A 110.2 . .
C2 C1 H1A 110.2 . .
N1 C1 H1B 110.2 . .
C2 C1 H1B 110.2 . .
H1A C1 H1B 108.5 . .
N2 C2 N3 113.3(2) . .
N2 C2 C1 122.0(2) . .
N3 C2 C1 124.7(2) . .
C4 C3 N2 131.1(2) . .
C4 C3 C8 120.3(2) . .
N2 C3 C8 108.7(2) . .
C5 C4 C3 117.4(2) . .
C5 C4 H4A 121.3 . .
C3 C4 H4A 121.3 . .
C4 C5 C6 122.0(3) . .
C4 C5 H5A 119.0 . .
C6 C5 H5A 119.0 . .
C7 C6 C5 121.6(2) . .
C7 C6 H6A 119.2 . .
C5 C6 H6A 119.2 . .
C6 C7 C8 116.6(3) . .
C6 C7 H7A 121.7 . .
C8 C7 H7A 121.7 . .
N3 C8 C7 131.8(2) . .
N3 C8 C3 106.1(2) . .
C7 C8 C3 122.1(2) . .
N1 C9 C10 111.43(19) . .
N1 C9 H9A 109.3 . .
C10 C9 H9A 109.3 . .
N1 C9 H9B 109.3 . .
C10 C9 H9B 109.3 . .
H9A C9 H9B 108.0 . .
N4 C10 N5 112.6(2) . .
N4 C10 C9 123.4(2) . .
N5 C10 C9 124.0(2) . .
C12 C11 N4 130.7(2) . .
C12 C11 C16 120.8(2) . .
N4 C11 C16 108.5(2) . .
C13 C12 C11 117.4(2) . .
C13 C12 H12A 121.3 . .
C11 C12 H12A 121.3 . .
C12 C13 C14 121.3(3) . .
C12 C13 H13A 119.3 . .
C14 C13 H13A 119.3 . .
C15 C14 C13 121.6(3) . .
C15 C14 H14A 119.2 . .
C13 C14 H14A 119.2 . .
C14 C15 C16 117.3(3) . .
C14 C15 H15A 121.4 . .
C16 C15 H15A 121.4 . .
N5 C16 C15 132.6(3) . .
N5 C16 C11 105.8(2) . .
C15 C16 C11 121.6(3) . .
N1 C17 C18 108.70(19) . .
N1 C17 H17A 109.9 . .
C18 C17 H17A 109.9 . .
N1 C17 H17B 109.9 . .
C18 C17 H17B 109.9 . .
H17A C17 H17B 108.3 . .
N6 C18 N7 113.1(2) . .
N6 C18 C17 121.4(2) . .
N7 C18 C17 125.4(2) . .
C20 C19 N6 129.9(2) . .
C20 C19 C24 121.4(2) . .
N6 C19 C24 108.7(2) . .
C21 C20 C19 117.0(2) . .
C21 C20 H20A 121.5 . .
C19 C20 H20A 121.5 . .
C20 C21 C22 121.6(3) . .
C20 C21 H21A 119.2 . .
C22 C21 H21A 119.2 . .
C23 C22 C21 121.8(3) . .
C23 C22 H22A 119.1 . .
C21 C22 H22A 119.1 . .
C22 C23 C24 116.7(2) . .
C22 C23 H23A 121.6 . .
C24 C23 H23A 121.6 . .
C23 C24 N7 132.6(2) . .
C23 C24 C19 121.5(2) . .
N7 C24 C19 105.9(2) . .
N7 C25 C26 112.16(18) . .
N7 C25 H25A 109.2 . .
C26 C25 H25A 109.2 . .
N7 C25 H25B 109.2 . .
C26 C25 H25B 109.2 . .
H25A C25 H25B 107.9 . .
O1 C26 O2 126.1(2) . .
O1 C26 C25 117.0(2) . .
O2 C26 C25 116.9(2) . .
C26 O1 Ni1 127.39(15) . 3_767
Ni1 O3 H1 124(2) . .
Ni1 O3 H2 96(3) . .
H1 O3 H2 108(3) . .
O4 C27 H27A 109.5 . .
O4 C27 H27B 109.5 . .
H27A C27 H27B 109.5 . .
O4 C27 H27C 109.5 . .
H27A C27 H27C 109.5 . .
H27B C27 H27C 109.5 . .
O5 C28 H28A 109.5 . .
O5 C28 H28B 109.5 . .
H28A C28 H28B 109.5 . .
O5 C28 H28C 109.5 . .
H28A C28 H28C 109.5 . .
H28B C28 H28C 109.5 . .
C27 O4 H4 109.5 . .
C28 O5 H5 109.5 . .
F2 B1 F1 110.9(6) . .
F2 B1 F4 113.0(5) . .
F1 B1 F4 109.5(3) . .
F2 B1 F3 109.6(6) . .
F1 B1 F3 106.2(4) . .
F4 B1 F3 107.3(5) . .

loop_
_geom_bond_atom_site_label_1
_geom_bond_atom_site_label_2
_geom_bond_distance
_geom_bond_site_symmetry_2
Ni1 N4 2.0439(19) .
Ni1 O3 2.0591(18) .
Ni1 N6 2.0688(18) .
Ni1 N2 2.0820(19) .
Ni1 O1 2.0821(16) 3_767
Ni1 N1 2.1817(18) .
N1 C17 1.481(3) .
N1 C1 1.484(3) .
N1 C9 1.487(3) .
N2 C2 1.320(3) .
N2 C3 1.395(3) .
N3 C2 1.345(3) .
N3 C8 1.379(3) .
N3 H3A 0.8800 .
N4 C10 1.315(3) .
N4 C11 1.394(3) .
N5 C10 1.352(3) .
N5 C16 1.387(3) .
N5 H5B 0.8800 .
N6 C18 1.319(3) .
N6 C19 1.390(3) .
N7 C18 1.355(3) .
N7 C24 1.391(3) .
N7 C25 1.455(3) .
C1 C2 1.496(3) .
C1 H1A 0.9900 .
C1 H1B 0.9900 .
C3 C4 1.391(3) .
C3 C8 1.398(3) .
C4 C5 1.381(4) .
C4 H4A 0.9500 .
C5 C6 1.386(4) .
C5 H5A 0.9500 .
C6 C7 1.378(4) .
C6 H6A 0.9500 .
C7 C8 1.396(3) .
C7 H7A 0.9500 .
C9 C10 1.489(3) .
C9 H9A 0.9900 .
C9 H9B 0.9900 .
C11 C12 1.391(3) .
C11 C16 1.398(3) .
C12 C13 1.384(4) .
C12 H12A 0.9500 .
C13 C14 1.400(4) .
C13 H13A 0.9500 .
C14 C15 1.374(4) .
C14 H14A 0.9500 .
C15 C16 1.389(4) .
C15 H15A 0.9500 .
C17 C18 1.500(3) .
C17 H17A 0.9900 .
C17 H17B 0.9900 .
C19 C20 1.388(3) .
C19 C24 1.405(3) .
C20 C21 1.382(4) .
C20 H20A 0.9500 .
C21 C22 1.402(4) .
C21 H21A 0.9500 .
C22 C23 1.384(4) .
C22 H22A 0.9500 .
C23 C24 1.390(3) .
C23 H23A 0.9500 .
C25 C26 1.531(3) .
C25 H25A 0.9900 .
C25 H25B 0.9900 .
C26 O1 1.246(3) .
C26 O2 1.246(3) .
O1 Ni1 2.0821(16) 3_767
O3 H1 0.78(4) .
O3 H2 0.77(4) .
C27 O4 1.399(4) .
C27 H27A 0.9800 .
C27 H27B 0.9800 .
C27 H27C 0.9800 .
C28 O5 1.417(4) .
C28 H28A 0.9800 .
C28 H28B 0.9800 .
C28 H28C 0.9800 .
O4 H4 0.8400 .
O5 H5 0.8400 .
B1 F2 1.314(10) .
B1 F1 1.388(4) .
B1 F4 1.397(8) .
B1 F3 1.400(8) .

loop_
_geom_torsion_atom_site_label_1
_geom_torsion_atom_site_label_2
_geom_torsion_atom_site_label_3
_geom_torsion_atom_site_label_4
_geom_torsion
_geom_torsion_site_symmetry_1
_geom_torsion_site_symmetry_4
N4 Ni1 N1 C17 -112.50(15) . .
O3 Ni1 N1 C17 21.1(19) . .
N6 Ni1 N1 C17 -21.31(14) . .
N2 Ni1 N1 C17 153.13(15) . .
O1 Ni1 N1 C17 66.07(15) 3_767 .
N4 Ni1 N1 C1 127.35(15) . .
O3 Ni1 N1 C1 -99.0(18) . .
N6 Ni1 N1 C1 -141.46(15) . .
N2 Ni1 N1 C1 32.98(14) . .
O1 Ni1 N1 C1 -54.08(14) 3_767 .
N4 Ni1 N1 C9 9.21(14) . .
O3 Ni1 N1 C9 142.8(18) . .
N6 Ni1 N1 C9 100.41(15) . .
N2 Ni1 N1 C9 -85.16(15) . .
O1 Ni1 N1 C9 -172.22(15) 3_767 .
N4 Ni1 N2 C2 -101.54(16) . .
O3 Ni1 N2 C2 158.27(16) . .
N6 Ni1 N2 C2 -4.0(3) . .
O1 Ni1 N2 C2 67.71(16) 3_767 .
N1 Ni1 N2 C2 -19.93(16) . .
N4 Ni1 N2 C3 83.6(3) . .
O3 Ni1 N2 C3 -16.6(3) . .
N6 Ni1 N2 C3 -178.9(2) . .
O1 Ni1 N2 C3 -107.2(3) 3_767 .
N1 Ni1 N2 C3 165.2(3) . .
O3 Ni1 N4 C10 178.18(15) . .
N6 Ni1 N4 C10 -84.27(16) . .
N2 Ni1 N4 C10 75.44(16) . .
O1 Ni1 N4 C10 -11.2(5) 3_767 .
N1 Ni1 N4 C10 -3.56(15) . .
O3 Ni1 N4 C11 -4.6(2) . .
N6 Ni1 N4 C11 92.9(2) . .
N2 Ni1 N4 C11 -107.4(2) . .
O1 Ni1 N4 C11 165.9(3) 3_767 .
N1 Ni1 N4 C11 173.6(2) . .
N4 Ni1 N6 C18 88.38(16) . .
O3 Ni1 N6 C18 -172.20(16) . .
N2 Ni1 N6 C18 -9.6(3) . .
O1 Ni1 N6 C18 -81.33(16) 3_767 .
N1 Ni1 N6 C18 6.18(15) . .
N4 Ni1 N6 C19 -82.8(2) . .
O3 Ni1 N6 C19 16.6(2) . .
N2 Ni1 N6 C19 179.2(2) . .
O1 Ni1 N6 C19 107.5(2) 3_767 .
N1 Ni1 N6 C19 -165.0(2) . .
C17 N1 C1 C2 -155.58(19) . .
C9 N1 C1 C2 77.6(2) . .
Ni1 N1 C1 C2 -39.0(2) . .
C3 N2 C2 N3 -0.6(3) . .
Ni1 N2 C2 N3 -177.43(16) . .
C3 N2 C2 C1 179.1(2) . .
Ni1 N2 C2 C1 2.2(3) . .
C8 N3 C2 N2 0.6(3) . .
C8 N3 C2 C1 -179.0(2) . .
N1 C1 C2 N2 27.0(3) . .
N1 C1 C2 N3 -153.4(2) . .
C2 N2 C3 C4 -179.5(2) . .
Ni1 N2 C3 C4 -4.5(4) . .
C2 N2 C3 C8 0.3(3) . .
Ni1 N2 C3 C8 175.3(2) . .
N2 C3 C4 C5 179.4(2) . .
C8 C3 C4 C5 -0.4(3) . .
C3 C4 C5 C6 1.0(4) . .
C4 C5 C6 C7 -0.5(4) . .
C5 C6 C7 C8 -0.6(4) . .
C2 N3 C8 C7 -179.6(3) . .
C2 N3 C8 C3 -0.4(3) . .
C6 C7 C8 N3 -179.6(3) . .
C6 C7 C8 C3 1.3(4) . .
C4 C3 C8 N3 179.9(2) . .
N2 C3 C8 N3 0.0(3) . .
C4 C3 C8 C7 -0.8(4) . .
N2 C3 C8 C7 179.4(2) . .
C17 N1 C9 C10 105.9(2) . .
C1 N1 C9 C10 -127.1(2) . .
Ni1 N1 C9 C10 -12.7(2) . .
C11 N4 C10 N5 0.3(3) . .
Ni1 N4 C10 N5 178.44(15) . .
C11 N4 C10 C9 178.5(2) . .
Ni1 N4 C10 C9 -3.4(3) . .
C16 N5 C10 N4 -0.2(3) . .
C16 N5 C10 C9 -178.3(2) . .
N1 C9 C10 N4 11.7(3) . .
N1 C9 C10 N5 -170.4(2) . .
C10 N4 C11 C12 178.4(2) . .
Ni1 N4 C11 C12 1.1(4) . .
C10 N4 C11 C16 -0.3(2) . .
Ni1 N4 C11 C16 -177.57(18) . .
N4 C11 C12 C13 -179.8(2) . .
C16 C11 C12 C13 -1.2(3) . .
C11 C12 C13 C14 0.5(4) . .
C12 C13 C14 C15 0.3(5) . .
C13 C14 C15 C16 -0.3(5) . .
C10 N5 C16 C15 -179.9(3) . .
C10 N5 C16 C11 0.0(3) . .
C14 C15 C16 N5 179.4(3) . .
C14 C15 C16 C11 -0.5(4) . .
C12 C11 C16 N5 -178.7(2) . .
N4 C11 C16 N5 0.2(3) . .
C12 C11 C16 C15 1.3(4) . .
N4 C11 C16 C15 -179.9(2) . .
C1 N1 C17 C18 145.94(19) . .
C9 N1 C17 C18 -88.2(2) . .
Ni1 N1 C17 C18 31.0(2) . .
C19 N6 C18 N7 1.1(3) . .
Ni1 N6 C18 N7 -173.15(15) . .
C19 N6 C18 C17 -174.3(2) . .
Ni1 N6 C18 C17 11.5(3) . .
C24 N7 C18 N6 -1.5(3) . .
C25 N7 C18 N6 -172.19(19) . .
C24 N7 C18 C17 173.7(2) . .
C25 N7 C18 C17 3.0(4) . .
N1 C17 C18 N6 -30.2(3) . .
N1 C17 C18 N7 155.0(2) . .
C18 N6 C19 C20 -179.6(2) . .
Ni1 N6 C19 C20 -8.0(4) . .
C18 N6 C19 C24 -0.3(2) . .
Ni1 N6 C19 C24 171.27(18) . .
N6 C19 C20 C21 179.1(2) . .
C24 C19 C20 C21 -0.1(3) . .
C19 C20 C21 C22 -0.7(4) . .
C20 C21 C22 C23 1.0(4) . .
C21 C22 C23 C24 -0.3(4) . .
C22 C23 C24 N7 -177.9(2) . .
C22 C23 C24 C19 -0.5(4) . .
C18 N7 C24 C23 178.9(3) . .
C25 N7 C24 C23 -10.7(4) . .
C18 N7 C24 C19 1.2(2) . .
C25 N7 C24 C19 171.6(2) . .
C20 C19 C24 C23 0.8(4) . .
N6 C19 C24 C23 -178.6(2) . .
C20 C19 C24 N7 178.8(2) . .
N6 C19 C24 N7 -0.6(2) . .
C18 N7 C25 C26 64.1(3) . .
C24 N7 C25 C26 -104.5(3) . .
N7 C25 C26 O1 15.4(3) . .
N7 C25 C26 O2 -164.7(2) . .
O2 C26 O1 Ni1 -11.4(4) . 3_767
C25 C26 O1 Ni1 168.46(15) . 3_767
